data_4101980
loop_
_publ_author_name
'Christina M. Woo'
'Liang Lu'
'Shivajirao L. Gholap'
'Devin R. Smith'
'Seth B. Herzon'

_publ_section_title
;
 Development of a Convergent Entry to the Diazofluorene Antitumor
 Antibiotics: Enantioselective Synthesis of Kinamycin F
;
_journal_name_full 'Journal of the American Chemical Society'
_journal_page_first 2540
_journal_page_last 2541
_journal_paper_doi 10.1021/ja910769j
_journal_volume 132
_journal_year 2010
_chemical_absolute_configuration ad
_chemical_formula_moiety 'C23 H23 Br O7 '
_chemical_formula_sum 'C23 H23 Br O7'
_chemical_formula_weight 491.33
_space_group_IT_number 4
_symmetry_cell_setting monoclinic
_symmetry_Int_Tables_number 4
_symmetry_space_group_name_Hall 'P 2yb'
_symmetry_space_group_name_H-M 'P 1 21 1'
_cell_angle_alpha 90.0000
_cell_angle_beta 98.362(3)
_cell_angle_gamma 90.0000
_cell_formula_units_Z 2
_cell_length_a 5.4308(9)
_cell_length_b 15.240(3)
_cell_length_c 12.964(2)
_cell_measurement_reflns_used 9842
_cell_measurement_temperature 223.1
_cell_measurement_theta_max 27.4
_cell_measurement_theta_min 3.1
_cell_volume 1061.6(3)
_computing_cell_refinement PROCESS-AUTO
_computing_data_collection PROCESS-AUTO
_computing_data_reduction CrystalStructure
_computing_publication_material 'CrystalStructure 3.8'
_computing_structure_refinement SHELXL
_computing_structure_solution SHELXS97
_diffrn_detector_area_resol_mean 6.85
_diffrn_measured_fraction_theta_full 0.997
_diffrn_measured_fraction_theta_max 0.997
_diffrn_measurement_device_type 'Rigaku SCXmini'
_diffrn_measurement_method \w
_diffrn_radiation_type 'Mo K\a'
_diffrn_radiation_wavelength 0.71075
_diffrn_reflns_av_R_equivalents 0.039
_diffrn_reflns_limit_h_max 7
_diffrn_reflns_limit_h_min -7
_diffrn_reflns_limit_k_max 19
_diffrn_reflns_limit_k_min -19
_diffrn_reflns_limit_l_max 16
_diffrn_reflns_limit_l_min -16
_diffrn_reflns_number 11030
_diffrn_reflns_theta_full 27.43
_diffrn_reflns_theta_max 27.43
_exptl_absorpt_coefficient_mu 1.985
_exptl_absorpt_correction_T_max 0.820
_exptl_absorpt_correction_T_min 0.626
_exptl_absorpt_correction_type multi-scan
_exptl_absorpt_process_details 'Jacobson, R. (1998) Private communication'
_exptl_crystal_colour yellow
_exptl_crystal_density_diffrn 1.537
_exptl_crystal_density_method 'not measured'
_exptl_crystal_description rod
_exptl_crystal_F_000 504.00
_exptl_crystal_size_max 0.20
_exptl_crystal_size_mid 0.12
_exptl_crystal_size_min 0.10
_refine_diff_density_max 0.41
_refine_diff_density_min -0.29
_refine_ls_abs_structure_details 'Flack, H. D. (1983), Acta Cryst. A39, 876-881.  2285 Friedel Pairs'
_refine_ls_abs_structure_Flack -0.006(10)
_refine_ls_extinction_method none
_refine_ls_goodness_of_fit_ref 1.020
_refine_ls_hydrogen_treatment refall
_refine_ls_number_parameters 308
_refine_ls_number_reflns 4781
_refine_ls_R_factor_gt 0.0490
_refine_ls_shift/su_max 0.9230
_refine_ls_structure_factor_coef Fsqd
_refine_ls_weighting_details 'w = 1/[\s^2^(Fo^2^)+(0.0539P)^2^+0.0000P] where P=(Fo^2^+2Fc^2^)/3'
_refine_ls_weighting_scheme calc
_refine_ls_wR_factor_ref 0.1152
_reflns_number_gt 3671
_reflns_number_total 4781
_reflns_threshold_expression F^2^>2.0\s(F^2^)
_cod_data_source_file ja910769j_si_002.cif
_cod_data_source_block '_Herzon_CW01'
_cod_original_cell_volume 1061.5(3)
_cod_original_formula_sum 'C23 H23 Br O7 '
_cod_database_code 4101980

loop_
_symmetry_equiv_pos_site_id
_symmetry_equiv_pos_as_xyz
1 +X,+Y,+Z
2 -X,1/2+Y,-Z

loop_
_atom_site_label
_atom_site_type_symbol
_atom_site_fract_x
_atom_site_fract_y
_atom_site_fract_z
_atom_site_U_iso_or_equiv
_atom_site_adp_type
_atom_site_occupancy
_atom_site_symmetry_multiplicity
_atom_site_calc_flag
_atom_site_refinement_flags
_atom_site_disorder_assembly
_atom_site_disorder_group
Br(1) Br -0.40401(7) 0.93267(3) 0.29518(3) 0.05782(15) Uani 1.00 1 d . . .
O(1) O -0.1482(8) 1.0512(2) 0.1640(3) 0.0786(12) Uani 1.00 1 d . . .
O(2) O 0.1370(7) 0.7231(2) 0.1073(2) 0.0705(10) Uani 1.00 1 d . . .
O(3) O 0.4826(18) 0.7848(4) -0.0100(6) 0.042(2) Uani 0.50 1 d P . .
O(3') O 0.290(2) 0.7669(8) -0.0801(9) 0.106(3) Uani 0.50 1 d P . .
O(4) O 0.4008(10) 0.7527(4) -0.1877(4) 0.0455(13) Uani 0.50 1 d P . .
O(4') O 0.7006(12) 0.7570(5) -0.1056(7) 0.080(2) Uani 0.50 1 d P . .
O(5) O 0.4552(5) 0.7667(2) 0.5270(2) 0.0546(8) Uani 1.00 1 d . . .
O(6) O -0.1828(4) 0.56275(16) 0.3253(2) 0.0356(5) Uani 1.00 1 d . . .
O(7) O 0.1511(4) 0.55143(17) 0.4553(2) 0.0400(6) Uani 1.00 1 d . . .
C(1) C -0.1878(7) 0.9017(2) 0.1996(2) 0.0386(9) Uani 1.00 1 d . . .
C(2) C -0.0925(8) 0.9773(2) 0.1452(3) 0.0429(9) Uani 1.00 1 d . . .
C(3) C 0.0781(7) 0.9571(2) 0.0670(2) 0.0364(9) Uani 1.00 1 d . . .
C(4) C 0.1584(9) 1.0266(3) 0.0126(3) 0.0518(11) Uani 1.00 1 d . . .
C(5) C 0.3236(11) 1.0112(3) -0.0577(4) 0.0656(15) Uani 1.00 1 d . . .
C(6) C 0.4093(9) 0.9299(4) -0.0700(4) 0.0786(15) Uani 1.00 1 d . . .
C(7) C 0.3322(14) 0.8590(3) -0.0144(5) 0.083(2) Uani 1.00 1 d . . .
C(8) C 0.1566(8) 0.8721(2) 0.0524(3) 0.0418(10) Uani 1.00 1 d . . .
C(9) C 0.0650(8) 0.7981(2) 0.1125(3) 0.0442(9) Uani 1.00 1 d . . .
C(10) C -0.1225(7) 0.8174(2) 0.1842(3) 0.0367(10) Uani 1.00 1 d . . .
C(11) C -0.2168(7) 0.7403(2) 0.2381(3) 0.0430(9) Uani 1.00 1 d . . .
C(12) C -0.0795(6) 0.7179(2) 0.3438(2) 0.0306(7) Uani 1.00 1 d . . .
C(13) C 0.1176(7) 0.7614(2) 0.3910(3) 0.0361(8) Uani 1.00 1 d . . .
C(14) C 0.2468(7) 0.7374(2) 0.4936(3) 0.0399(9) Uani 1.00 1 d . . .
C(15) C 0.1074(7) 0.6790(2) 0.5584(3) 0.0425(9) Uani 1.00 1 d . . .
C(16) C -0.0331(6) 0.6062(2) 0.4944(3) 0.0345(8) Uani 1.00 1 d . . .
C(17) C -0.1831(6) 0.6382(2) 0.3925(2) 0.0310(7) Uani 1.00 1 d . . .
C(18) C -0.1946(8) 0.5545(3) 0.5597(3) 0.0517(11) Uani 1.00 1 d . . .
C(19) C 0.0454(6) 0.5148(2) 0.3575(3) 0.0392(9) Uani 1.00 1 d . . .
C(20) C -0.0214(8) 0.4185(3) 0.3689(4) 0.0602(12) Uani 1.00 1 d . . .
C(21) C 0.2249(7) 0.5286(3) 0.2807(3) 0.0527(11) Uani 1.00 1 d . . .
C(22) C 0.390(2) 0.7240(6) -0.0977(8) 0.051(3) Uani 0.50 1 d P . .
C(22') C 0.466(3) 0.737(2) -0.0447(16) 0.136(11) Uani 0.50 1 d P . .
C(23) C 0.6607(14) 0.7390(5) -0.2107(4) 0.103(2) Uani 1.00 1 d . . .
H(1) H 0.1020 1.0838 0.0230 0.062 Uiso 1.00 1 c R . .
H(2) H 0.3755 1.0579 -0.0968 0.079 Uiso 1.00 1 c R . .
H(3) H 0.5232 0.9204 -0.1170 0.094 Uiso 1.00 1 c R . .
H(4) H -0.2132 0.6889 0.1930 0.052 Uiso 1.00 1 c R . .
H(5) H -0.3913 0.7514 0.2453 0.052 Uiso 1.00 1 c R . .
H(6) H 0.1761 0.8098 0.3566 0.043 Uiso 1.00 1 c R . .
H(7) H -0.0109 0.7145 0.5908 0.051 Uiso 1.00 1 c R . .
H(8) H 0.2253 0.6528 0.6144 0.051 Uiso 1.00 1 c R . .
H(9) H -0.3559 0.6506 0.4041 0.037 Uiso 1.00 1 c R . .
H(10) H -0.3396 0.5320 0.5150 0.062 Uiso 1.00 1 c R . .
H(11) H -0.2476 0.5927 0.6122 0.062 Uiso 1.00 1 c R . .
H(12) H -0.0994 0.5060 0.5936 0.062 Uiso 1.00 1 c R . .
H(13) H -0.0506 0.4074 0.4398 0.072 Uiso 1.00 1 c R . .
H(14) H 0.1145 0.3819 0.3532 0.072 Uiso 1.00 1 c R . .
H(15) H -0.1708 0.4048 0.3210 0.072 Uiso 1.00 1 c R . .
H(16) H 0.1977 0.4841 0.2267 0.063 Uiso 1.00 1 c R . .
H(17) H 0.3942 0.5244 0.3165 0.063 Uiso 1.00 1 c R . .
H(18) H 0.1984 0.5863 0.2493 0.063 Uiso 1.00 1 c R . .
H(19) H 0.4894 0.6727 -0.0879 0.061 Uiso 0.50 1 c R . .
H(20) H 0.2218 0.7095 -0.0923 0.061 Uiso 0.50 1 c R . .
H(21) H 0.7333 0.7952 -0.2245 0.123 Uiso 1.00 1 c R . .
H(22) H 0.6568 0.7014 -0.2714 0.123 Uiso 1.00 1 c R . .
H(19') H 0.5028 0.7568 0.0255 0.163 Uiso 0.50 1 c R . .
H(20') H 0.4455 0.6788 -0.0224 0.163 Uiso 0.50 1 c R . .
H(23) H 0.7601 0.7115 -0.1513 0.123 Uiso 1.00 1 c R . .

loop_
_atom_site_aniso_label
_atom_site_aniso_U_11
_atom_site_aniso_U_22
_atom_site_aniso_U_33
_atom_site_aniso_U_12
_atom_site_aniso_U_13
_atom_site_aniso_U_23
Br(1) 0.0524(2) 0.0669(3) 0.0575(2) -0.0040(2) 0.01895(18) -0.0075(2)
O(1) 0.114(3) 0.034(2) 0.099(3) 0.018(2) 0.054(2) 0.009(2)
O(2) 0.103(2) 0.0354(18) 0.082(2) 0.0122(18) 0.044(2) 0.0068(16)
O(3) 0.063(4) 0.041(3) 0.021(3) 0.021(3) -0.005(3) -0.009(2)
O(3') 0.100(7) 0.087(8) 0.134(10) -0.026(6) 0.025(7) -0.017(6)
O(4) 0.045(3) 0.056(3) 0.035(3) -0.000(2) 0.003(2) -0.008(2)
O(4') 0.054(4) 0.074(5) 0.110(6) 0.008(3) 0.003(4) -0.010(4)
O(5) 0.0460(17) 0.063(2) 0.053(2) -0.0081(15) -0.0006(14) -0.0067(15)
O(6) 0.0278(12) 0.0323(13) 0.0467(16) -0.0017(10) 0.0053(11) -0.0028(11)
O(7) 0.0300(13) 0.0408(15) 0.0487(17) 0.0068(11) 0.0039(11) 0.0019(12)
C(1) 0.0372(19) 0.045(2) 0.033(2) -0.0011(16) 0.0011(16) 0.0020(15)
C(2) 0.049(2) 0.035(2) 0.044(2) 0.0033(19) 0.0058(19) 0.0049(17)
C(3) 0.041(2) 0.038(2) 0.0273(19) -0.0034(16) -0.0021(15) 0.0047(14)
C(4) 0.061(2) 0.041(2) 0.055(3) -0.001(2) 0.013(2) 0.015(2)
C(5) 0.087(3) 0.060(3) 0.053(3) -0.009(3) 0.020(2) 0.023(2)
C(6) 0.099(3) 0.068(3) 0.082(3) 0.024(4) 0.057(2) 0.025(3)
C(7) 0.129(5) 0.047(3) 0.085(4) 0.017(3) 0.060(4) 0.010(2)
C(8) 0.056(2) 0.038(2) 0.033(2) 0.001(2) 0.0120(19) 0.0045(17)
C(9) 0.061(2) 0.035(2) 0.035(2) -0.001(2) 0.0041(19) 0.0061(17)
C(10) 0.038(2) 0.038(2) 0.031(2) 0.0010(18) -0.0046(17) 0.0043(16)
C(11) 0.044(2) 0.044(2) 0.040(2) -0.0097(18) 0.0012(18) 0.0030(17)
C(12) 0.0301(17) 0.0320(19) 0.0304(19) 0.0010(15) 0.0068(14) -0.0001(14)
C(13) 0.0364(19) 0.033(2) 0.039(2) -0.0074(17) 0.0068(16) -0.0023(16)
C(14) 0.036(2) 0.042(2) 0.041(2) 0.0017(18) 0.0026(17) -0.0119(17)
C(15) 0.044(2) 0.052(2) 0.031(2) 0.0053(19) 0.0073(17) 0.0015(17)
C(16) 0.0314(19) 0.036(2) 0.037(2) 0.0035(16) 0.0055(15) 0.0061(16)
C(17) 0.0262(17) 0.0340(19) 0.034(2) -0.0001(15) 0.0081(14) -0.0003(15)
C(18) 0.048(2) 0.058(2) 0.051(2) 0.002(2) 0.012(2) 0.021(2)
C(19) 0.0300(19) 0.035(2) 0.052(2) 0.0057(16) 0.0045(17) -0.0065(18)
C(20) 0.054(2) 0.033(2) 0.089(3) -0.001(2) -0.006(2) -0.003(2)
C(21) 0.035(2) 0.064(3) 0.061(3) 0.005(2) 0.013(2) -0.019(2)
C(22) 0.075(8) 0.018(4) 0.053(7) 0.021(4) -0.011(5) -0.015(4)
C(22') 0.066(10) 0.27(3) 0.072(15) 0.004(17) -0.007(10) 0.112(18)
C(23) 0.140(6) 0.117(6) 0.051(4) -0.010(4) 0.013(3) -0.009(3)

loop_
_atom_type_symbol
_atom_type_description
_atom_type_scat_dispersion_real
_atom_type_scat_dispersion_imag
_atom_type_scat_source
Br Br -0.290 2.459
;
International Tables for Crystallography
(1992, Vol. C, Tables 4.2.6.8 and 6.1.1.4)
;
O O 0.011 0.006
;
International Tables for Crystallography
(1992, Vol. C, Tables 4.2.6.8 and 6.1.1.4)
;
C C 0.003 0.002
;
International Tables for Crystallography
(1992, Vol. C, Tables 4.2.6.8 and 6.1.1.4)
;
H H 0.000 0.000
;
International Tables for Crystallography
(1992, Vol. C, Table 6.1.1.4)
;

loop_
_geom_angle_atom_site_label_1
_geom_angle_atom_site_label_2
_geom_angle_atom_site_label_3
_geom_angle
_geom_angle_publ_flag
_geom_angle_site_symmetry_1
_geom_angle_site_symmetry_2
_geom_angle_site_symmetry_3
O(3') O(3) C(7) 74.7(7) yes . . .
O(3') O(3) C(22) 36.6(7) yes . . .
O(3') O(3) C(22') 56.2(15) yes . . .
C(7) O(3) C(22) 109.9(7) yes . . .
C(7) O(3) C(22') 130.8(16) yes . . .
C(22) O(3) C(22') 21.9(16) yes . . .
O(3) O(3') O(4) 105.4(9) yes . . .
O(3) O(3') C(7) 54.9(6) yes . . .
O(3) O(3') C(22) 82.9(11) yes . . .
O(3) O(3') C(22') 40.0(16) yes . . .
O(4) O(3') C(7) 121.5(8) yes . . .
O(4) O(3') C(22) 50.8(9) yes . . .
O(4) O(3') C(22') 83.9(14) yes . . .
C(7) O(3') C(22) 135.1(13) yes . . .
C(7) O(3') C(22') 94.9(17) yes . . .
C(22) O(3') C(22') 44.4(16) yes . . .
O(3') O(4) C(22) 33.7(7) yes . . .
O(3') O(4) C(23) 132.2(5) yes . . .
C(22) O(4) C(23) 108.1(7) yes . . .
C(22) O(4') C(22') 25.9(8) yes . . .
C(22) O(4') C(23) 89.2(6) yes . . .
C(22') O(4') C(23) 115.1(9) yes . . .
C(17) O(6) C(19) 107.7(2) yes . . .
C(16) O(7) C(19) 109.1(2) yes . . .
Br(1) C(1) C(2) 114.3(2) yes . . .
Br(1) C(1) C(10) 122.4(3) yes . . .
C(2) C(1) C(10) 123.3(3) yes . . .
O(1) C(2) C(1) 121.1(4) yes . . .
O(1) C(2) C(3) 121.8(4) yes . . .
C(1) C(2) C(3) 117.1(3) yes . . .
C(2) C(3) C(4) 117.4(3) yes . . .
C(2) C(3) C(8) 121.1(3) yes . . .
C(4) C(3) C(8) 121.5(4) yes . . .
C(3) C(4) C(5) 119.2(4) yes . . .
C(4) C(5) C(6) 120.2(5) yes . . .
C(5) C(6) C(7) 121.2(5) yes . . .
O(3) C(7) O(3') 50.4(5) yes . . .
O(3) C(7) C(6) 115.6(7) yes . . .
O(3) C(7) C(8) 122.9(6) yes . . .
O(3') C(7) C(6) 115.0(6) yes . . .
O(3') C(7) C(8) 112.8(6) yes . . .
C(6) C(7) C(8) 119.6(5) yes . . .
C(3) C(8) C(7) 118.1(4) yes . . .
C(3) C(8) C(9) 120.1(4) yes . . .
C(7) C(8) C(9) 121.7(4) yes . . .
O(2) C(9) C(8) 123.2(4) yes . . .
O(2) C(9) C(10) 118.0(4) yes . . .
C(8) C(9) C(10) 118.8(3) yes . . .
C(1) C(10) C(9) 119.4(3) yes . . .
C(1) C(10) C(11) 124.1(4) yes . . .
C(9) C(10) C(11) 116.4(3) yes . . .
C(10) C(11) C(12) 116.6(3) yes . . .
C(11) C(12) C(13) 124.4(3) yes . . .
C(11) C(12) C(17) 113.5(2) yes . . .
C(13) C(12) C(17) 122.1(3) yes . . .
C(12) C(13) C(14) 122.8(3) yes . . .
O(5) C(14) C(13) 121.6(3) yes . . .
O(5) C(14) C(15) 121.9(3) yes . . .
C(13) C(14) C(15) 116.4(3) yes . . .
C(14) C(15) C(16) 112.4(3) yes . . .
O(7) C(16) C(15) 107.0(2) yes . . .
O(7) C(16) C(17) 100.9(2) yes . . .
O(7) C(16) C(18) 112.3(3) yes . . .
C(15) C(16) C(17) 113.6(3) yes . . .
C(15) C(16) C(18) 110.9(3) yes . . .
C(17) C(16) C(18) 111.6(3) yes . . .
O(6) C(17) C(12) 110.7(2) yes . . .
O(6) C(17) C(16) 102.7(2) yes . . .
C(12) C(17) C(16) 115.7(2) yes . . .
O(6) C(19) O(7) 106.0(3) yes . . .
O(6) C(19) C(20) 107.9(3) yes . . .
O(6) C(19) C(21) 110.4(3) yes . . .
O(7) C(19) C(20) 111.2(3) yes . . .
O(7) C(19) C(21) 108.5(3) yes . . .
C(20) C(19) C(21) 112.6(3) yes . . .
O(3) C(22) O(3') 60.5(9) yes . . .
O(3) C(22) O(4) 115.7(8) yes . . .
O(3) C(22) O(4') 69.5(7) yes . . .
O(3) C(22) C(22') 24(2) yes . . .
O(3') C(22) O(4) 95.5(11) yes . . .
O(3') C(22) O(4') 115.0(12) yes . . .
O(3') C(22) C(22') 81(2) yes . . .
O(4) C(22) O(4') 71.0(7) yes . . .
O(4) C(22) C(22') 130(2) yes . . .
O(4') C(22) C(22') 65.6(18) yes . . .
O(3) C(22') O(3') 84(2) yes . . .
O(3) C(22') O(4') 94(2) yes . . .
O(3) C(22') C(22) 134(3) yes . . .
O(3') C(22') O(4') 115(2) yes . . .
O(3') C(22') C(22) 54.2(16) yes . . .
O(4') C(22') C(22) 88(2) yes . . .
O(4) C(23) O(4') 78.0(5) yes . . .
O(3') O(3) H(19') 113.9 no . . .
C(7) O(3) H(19') 128.6 no . . .
C(22) O(3) H(19') 98.1 no . . .
C(22') O(3) H(19') 78.7 no . . .
O(3) O(3') H(20) 123.8 no . . .
O(4) O(3') H(20) 85.3 no . . .
C(7) O(3') H(20) 153.2 no . . .
C(22) O(3') H(20) 61.6 no . . .
C(22') O(3') H(20) 89.2 no . . .
C(22) O(4') H(23) 103.3 no . . .
C(22') O(4') H(23) 120.5 no . . .
C(23) O(4') H(23) 44.8 no . . .
C(3) C(4) H(1) 120.4 no . . .
C(5) C(4) H(1) 120.4 no . . .
C(4) C(5) H(2) 119.9 no . . .
C(6) C(5) H(2) 119.9 no . . .
C(5) C(6) H(3) 119.4 no . . .
C(7) C(6) H(3) 119.4 no . . .
C(10) C(11) H(4) 108.1 no . . .
C(10) C(11) H(5) 108.2 no . . .
C(12) C(11) H(4) 108.1 no . . .
C(12) C(11) H(5) 108.1 no . . .
H(4) C(11) H(5) 107.3 no . . .
C(12) C(13) H(6) 118.6 no . . .
C(14) C(13) H(6) 118.6 no . . .
C(14) C(15) H(7) 109.1 no . . .
C(14) C(15) H(8) 109.1 no . . .
C(16) C(15) H(7) 109.1 no . . .
C(16) C(15) H(8) 109.1 no . . .
H(7) C(15) H(8) 107.9 no . . .
O(6) C(17) H(9) 109.1 no . . .
C(12) C(17) H(9) 109.1 no . . .
C(16) C(17) H(9) 109.1 no . . .
C(16) C(18) H(10) 109.5 no . . .
C(16) C(18) H(11) 109.5 no . . .
C(16) C(18) H(12) 109.5 no . . .
H(10) C(18) H(11) 109.5 no . . .
H(10) C(18) H(12) 109.5 no . . .
H(11) C(18) H(12) 109.5 no . . .
C(19) C(20) H(13) 109.5 no . . .
C(19) C(20) H(14) 109.5 no . . .
C(19) C(20) H(15) 109.5 no . . .
H(13) C(20) H(14) 109.5 no . . .
H(13) C(20) H(15) 109.5 no . . .
H(14) C(20) H(15) 109.5 no . . .
C(19) C(21) H(16) 109.5 no . . .
C(19) C(21) H(17) 109.5 no . . .
C(19) C(21) H(18) 109.5 no . . .
H(16) C(21) H(17) 109.5 no . . .
H(16) C(21) H(18) 109.5 no . . .
H(17) C(21) H(18) 109.5 no . . .
O(3) C(22) H(19) 106.6 no . . .
O(3) C(22) H(20) 108.0 no . . .
O(3) C(22) H(20') 73.7 no . . .
O(3') C(22) H(19) 156.6 no . . .
O(3') C(22) H(20) 61.9 no . . .
O(3') C(22) H(20') 107.6 no . . .
O(4) C(22) H(19) 107.9 no . . .
O(4) C(22) H(20) 109.0 no . . .
O(4) C(22) H(20') 156.5 no . . .
O(4') C(22) H(19) 73.3 no . . .
O(4') C(22) H(20) 176.9 no . . .
O(4') C(22) H(20') 94.5 no . . .
C(22') C(22) H(19) 82.9 no . . .
C(22') C(22) H(20) 113.0 no . . .
C(22') C(22) H(20') 52.4 no . . .
H(19) C(22) H(20) 109.5 no . . .
H(19) C(22) H(20') 49.0 no . . .
H(20) C(22) H(20') 86.5 no . . .
O(3) C(22') H(19) 167.6 no . . .
O(3) C(22') H(19') 40.2 no . . .
O(3) C(22') H(20') 130.3 no . . .
O(3') C(22') H(19) 107.5 no . . .
O(3') C(22') H(19') 108.8 no . . .
O(3') C(22') H(20') 112.3 no . . .
O(4') C(22') H(19) 76.7 no . . .
O(4') C(22') H(19') 109.7 no . . .
O(4') C(22') H(20') 117.1 no . . .
C(22) C(22') H(19) 55.0 no . . .
C(22) C(22') H(19') 160.1 no . . .
C(22) C(22') H(20') 87.3 no . . .
H(19) C(22') H(19') 135.3 no . . .
H(19) C(22') H(20') 50.8 no . . .
H(19') C(22') H(20') 91.1 no . . .
O(4) C(23) H(21) 109.5 no . . .
O(4) C(23) H(22) 109.5 no . . .
O(4) C(23) H(23) 109.5 no . . .
O(4') C(23) H(21) 89.8 no . . .
O(4') C(23) H(22) 154.4 no . . .
O(4') C(23) H(23) 46.3 no . . .
H(21) C(23) H(22) 109.5 no . . .
H(21) C(23) H(23) 109.5 no . . .
H(22) C(23) H(23) 109.5 no . . .
C(22) H(19) C(22') 42.1 no . . .
O(3') H(20) C(22) 56.4 no . . .
O(3) H(19') C(22') 61.2 no . . .
C(22) H(20') C(22') 40.3 no . . .
O(4') H(23) C(23) 88.9 no . . .

loop_
_geom_bond_atom_site_label_1
_geom_bond_atom_site_label_2
_geom_bond_distance
_geom_bond_publ_flag
_geom_bond_site_symmetry_1
_geom_bond_site_symmetry_2
Br(1) C(1) 1.886(4) yes . .
O(1) C(2) 1.201(5) yes . .
O(2) C(9) 1.214(5) yes . .
O(3) O(3') 1.312(14) yes . .
O(3) C(7) 1.391(10) yes . .
O(3) C(22) 1.496(13) yes . .
O(3) C(22') 0.85(3) yes . .
O(3') O(4) 1.613(14) yes . .
O(3') C(7) 1.641(14) yes . .
O(3') C(22) 0.900(17) yes . .
O(3') C(22') 1.10(2) yes . .
O(4) C(22) 1.256(13) yes . .
O(4) C(23) 1.499(9) yes . .
O(4') C(22) 1.779(15) yes . .
O(4') C(22') 1.62(2) yes . .
O(4') C(23) 1.377(10) yes . .
O(5) C(14) 1.236(4) yes . .
O(6) C(17) 1.443(4) yes . .
O(6) C(19) 1.447(4) yes . .
O(7) C(16) 1.450(4) yes . .
O(7) C(19) 1.427(4) yes . .
C(1) C(2) 1.483(5) yes . .
C(1) C(10) 1.356(5) yes . .
C(2) C(3) 1.500(6) yes . .
C(3) C(4) 1.378(6) yes . .
C(3) C(8) 1.386(5) yes . .
C(4) C(5) 1.389(8) yes . .
C(5) C(6) 1.341(9) yes . .
C(6) C(7) 1.397(9) yes . .
C(7) C(8) 1.392(9) yes . .
C(8) C(9) 1.496(6) yes . .
C(9) C(10) 1.504(6) yes . .
C(10) C(11) 1.494(6) yes . .
C(11) C(12) 1.501(5) yes . .
C(12) C(13) 1.331(4) yes . .
C(12) C(17) 1.514(5) yes . .
C(13) C(14) 1.458(5) yes . .
C(14) C(15) 1.502(6) yes . .
C(15) C(16) 1.522(5) yes . .
C(16) C(17) 1.528(4) yes . .
C(16) C(18) 1.524(6) yes . .
C(19) C(20) 1.525(6) yes . .
C(19) C(21) 1.506(6) yes . .
C(22) C(22') 0.78(2) yes . .
O(3) H(19') 0.625 no . .
O(3') H(20) 0.953 no . .
O(4') H(23) 0.996 no . .
C(4) H(1) 0.940 no . .
C(5) H(2) 0.940 no . .
C(6) H(3) 0.940 no . .
C(11) H(4) 0.980 no . .
C(11) H(5) 0.980 no . .
C(13) H(6) 0.940 no . .
C(15) H(7) 0.980 no . .
C(15) H(8) 0.980 no . .
C(17) H(9) 0.990 no . .
C(18) H(10) 0.970 no . .
C(18) H(11) 0.970 no . .
C(18) H(12) 0.970 no . .
C(20) H(13) 0.970 no . .
C(20) H(14) 0.970 no . .
C(20) H(15) 0.970 no . .
C(21) H(16) 0.970 no . .
C(21) H(17) 0.970 no . .
C(21) H(18) 0.970 no . .
C(22) H(19) 0.950 no . .
C(22) H(20) 0.950 no . .
C(22) H(20') 1.198 no . .
C(22') H(19) 1.150 no . .
C(22') H(19') 0.950 no . .
C(22') H(20') 0.950 no . .
C(23) H(21) 0.970 no . .
C(23) H(22) 0.970 no . .
C(23) H(23) 0.970 no . .

loop_
_geom_contact_atom_site_label_1
_geom_contact_atom_site_label_2
_geom_contact_distance
_geom_contact_publ_flag
_geom_contact_site_symmetry_1
_geom_contact_site_symmetry_2
Br(1) C(18) 3.596(4) ? . 2_456
O(1) O(3') 3.512(13) ? . 2_555
O(1) O(4) 3.395(7) ? . 2_555
O(1) C(22) 3.011(11) ? . 2_555
O(1) C(22') 3.56(2) ? . 2_555
O(2) O(4') 3.405(8) ? . 1_455
O(3) C(1) 3.515(8) ? . 1_655
O(3) C(9) 3.332(10) ? . 1_655
O(3) C(10) 3.100(9) ? . 1_655
O(3) C(11) 3.455(8) ? . 1_655
O(3') O(1) 3.512(13) ? . 2_545
O(3') O(4') 3.172(13) ? . 1_455
O(4) O(1) 3.395(7) ? . 2_545
O(4') O(2) 3.405(8) ? . 1_655
O(4') O(3') 3.172(13) ? . 1_655
O(4') C(8) 3.453(8) ? . 1_655
O(4') C(9) 3.267(8) ? . 1_655
O(5) C(17) 3.425(4) ? . 1_655
O(5) C(23) 3.446(6) ? . 1_556
O(6) C(5) 3.531(5) ? . 2_545
O(6) C(21) 3.226(4) ? . 1_455
C(1) O(3) 3.515(8) ? . 1_455
C(1) C(7) 3.579(7) ? . 1_455
C(5) O(6) 3.531(5) ? . 2_555
C(7) C(1) 3.579(7) ? . 1_655
C(8) O(4') 3.453(8) ? . 1_455
C(9) O(3) 3.332(10) ? . 1_455
C(9) O(4') 3.267(8) ? . 1_455
C(10) O(3) 3.100(9) ? . 1_455
C(11) O(3) 3.455(8) ? . 1_455
C(14) C(20) 3.596(6) ? . 2_556
C(17) O(5) 3.425(4) ? . 1_455
C(18) Br(1) 3.596(4) ? . 2_446
C(20) C(14) 3.596(6) ? . 2_546
C(21) O(6) 3.226(4) ? . 1_655
C(22) O(1) 3.011(11) ? . 2_545
C(22') O(1) 3.56(2) ? . 2_545
C(23) O(5) 3.446(6) ? . 1_554
Br(1) H(6) 3.141 ? . 1_455
Br(1) H(10) 3.359 ? . 2_456
Br(1) H(11) 3.410 ? . 2_456
Br(1) H(12) 3.425 ? . 2_456
Br(1) H(12) 3.108 ? . 2_556
O(1) H(8) 3.342 ? . 2_556
O(1) H(11) 3.409 ? . 2_556
O(1) H(12) 3.306 ? . 2_556
O(1) H(19) 2.702 ? . 2_555
O(1) H(20) 2.595 ? . 2_555
O(1) H(20') 2.982 ? . 2_555
O(1) H(23) 3.246 ? . 2_655
O(2) H(1) 2.899 ? . 2_545
O(2) H(4) 3.580 ? . 1_655
O(2) H(5) 2.935 ? . 1_655
O(2) H(19') 3.492 ? . 1_455
O(3) H(4) 3.244 ? . 1_655
O(3) H(5) 3.320 ? . 1_655
O(3') H(21) 3.343 ? . 1_455
O(3') H(23) 3.011 ? . 1_455
O(4) H(7) 3.422 ? . 1_554
O(4) H(8) 3.016 ? . 1_554
O(4) H(15) 3.048 ? . 2_555
O(4') H(1) 2.987 ? . 2_645
O(4') H(20) 2.902 ? . 1_655
O(5) H(7) 3.004 ? . 1_655
O(5) H(9) 2.683 ? . 1_655
O(5) H(11) 3.215 ? . 1_655
O(5) H(13) 3.144 ? . 2_556
O(5) H(14) 3.146 ? . 2_656
O(5) H(15) 3.404 ? . 2_556
O(5) H(21) 3.381 ? . 1_556
O(5) H(22) 2.861 ? . 1_556
O(6) H(2) 2.996 ? . 2_545
O(6) H(17) 2.357 ? . 1_455
O(6) H(18) 3.381 ? . 1_455
O(7) H(9) 3.227 ? . 1_655
O(7) H(10) 2.777 ? . 1_655
C(1) H(12) 3.306 ? . 2_556
C(1) H(19') 3.420 ? . 1_455
C(2) H(12) 3.424 ? . 2_556
C(4) H(16) 3.470 ? . 2_555
C(4) H(19) 3.003 ? . 2_655
C(4) H(20') 3.153 ? . 2_655
C(4) H(23) 3.336 ? . 2_655
C(5) H(4) 3.235 ? . 2_555
C(5) H(16) 3.344 ? . 2_555
C(5) H(19) 3.177 ? . 2_655
C(5) H(20') 2.966 ? . 2_655
C(6) H(15) 3.343 ? . 2_555
C(6) H(16) 3.260 ? . 2_655
C(9) H(5) 3.273 ? . 1_655
C(9) H(19') 3.161 ? . 1_455
C(10) H(19') 2.830 ? . 1_455
C(11) H(2) 3.373 ? . 2_545
C(11) H(19') 2.959 ? . 1_455
C(13) H(5) 3.488 ? . 1_655
C(13) H(9) 3.304 ? . 1_655
C(13) H(13) 3.182 ? . 2_556
C(14) H(9) 2.912 ? . 1_655
C(14) H(13) 2.977 ? . 2_556
C(14) H(15) 3.571 ? . 2_556
C(14) H(22) 3.545 ? . 1_556
C(15) H(13) 3.495 ? . 2_556
C(15) H(14) 3.569 ? . 2_556
C(15) H(22) 3.542 ? . 1_456
C(15) H(22) 3.460 ? . 1_556
C(17) H(17) 2.931 ? . 1_455
C(18) H(22) 3.312 ? . 1_456
C(19) H(17) 3.502 ? . 1_455
C(20) H(7) 3.153 ? . 2_546
C(20) H(17) 3.537 ? . 1_455
C(20) H(21) 3.215 ? . 2_645
C(21) H(2) 3.477 ? . 2_645
C(21) H(3) 3.152 ? . 2_645
C(21) H(9) 3.184 ? . 1_655
C(21) H(10) 3.569 ? . 1_655
C(22) H(1) 3.514 ? . 2_645
C(22) H(23) 3.393 ? . 1_455
C(22') H(1) 3.297 ? . 2_645
C(22') H(2) 3.336 ? . 2_645
C(22') H(4) 3.393 ? . 1_655
C(23) H(1) 3.502 ? . 2_645
C(23) H(7) 3.357 ? . 1_654
C(23) H(8) 3.301 ? . 1_554
C(23) H(11) 3.289 ? . 1_654
C(23) H(14) 3.210 ? . 2_655
C(23) H(20) 3.238 ? . 1_655
H(1) O(2) 2.899 ? . 2_555
H(1) O(4') 2.987 ? . 2_655
H(1) C(22) 3.514 ? . 2_655
H(1) C(22') 3.297 ? . 2_655
H(1) C(23) 3.502 ? . 2_655
H(1) H(4) 3.356 ? . 2_555
H(1) H(19) 2.631 ? . 2_655
H(1) H(20) 2.834 ? . 2_555
H(1) H(19') 3.513 ? . 2_655
H(1) H(20') 3.306 ? . 2_555
H(1) H(20') 2.853 ? . 2_655
H(1) H(23) 2.597 ? . 2_655
H(2) O(6) 2.996 ? . 2_555
H(2) C(11) 3.373 ? . 2_555
H(2) C(21) 3.477 ? . 2_655
H(2) C(22') 3.336 ? . 2_655
H(2) H(4) 2.450 ? . 2_555
H(2) H(5) 3.530 ? . 2_555
H(2) H(16) 3.502 ? . 2_555
H(2) H(16) 3.257 ? . 2_655
H(2) H(17) 3.312 ? . 2_655
H(2) H(18) 3.467 ? . 2_555
H(2) H(18) 3.283 ? . 2_655
H(2) H(19) 2.970 ? . 2_655
H(2) H(19') 3.210 ? . 2_655
H(2) H(20') 2.508 ? . 2_655
H(3) C(21) 3.152 ? . 2_655
H(3) H(15) 3.040 ? . 2_555
H(3) H(16) 2.427 ? . 2_655
H(3) H(17) 3.120 ? . 2_655
H(3) H(18) 3.517 ? . 2_655
H(4) O(2) 3.580 ? . 1_455
H(4) O(3) 3.244 ? . 1_455
H(4) C(5) 3.235 ? . 2_545
H(4) C(22') 3.393 ? . 1_455
H(4) H(1) 3.356 ? . 2_545
H(4) H(2) 2.450 ? . 2_545
H(4) H(19') 2.682 ? . 1_455
H(4) H(20') 3.122 ? . 1_455
H(5) O(2) 2.935 ? . 1_455
H(5) O(3) 3.320 ? . 1_455
H(5) C(9) 3.273 ? . 1_455
H(5) C(13) 3.488 ? . 1_455
H(5) H(2) 3.530 ? . 2_545
H(5) H(6) 3.063 ? . 1_455
H(5) H(18) 3.366 ? . 1_455
H(5) H(19') 2.825 ? . 1_455
H(6) Br(1) 3.141 ? . 1_655
H(6) H(5) 3.063 ? . 1_655
H(6) H(9) 3.503 ? . 1_655
H(6) H(12) 3.099 ? . 2_556
H(6) H(13) 3.188 ? . 2_556
H(7) O(4) 3.422 ? . 1_556
H(7) O(5) 3.004 ? . 1_455
H(7) C(20) 3.153 ? . 2_556
H(7) C(23) 3.357 ? . 1_456
H(7) H(13) 2.992 ? . 2_556
H(7) H(14) 2.734 ? . 2_556
H(7) H(15) 3.220 ? . 2_556
H(7) H(21) 3.184 ? . 1_456
H(7) H(22) 2.725 ? . 1_456
H(8) O(1) 3.342 ? . 2_546
H(8) O(4) 3.016 ? . 1_556
H(8) C(23) 3.301 ? . 1_556
H(8) H(10) 3.393 ? . 1_655
H(8) H(11) 3.009 ? . 1_655
H(8) H(22) 2.688 ? . 1_556
H(9) O(5) 2.683 ? . 1_455
H(9) O(7) 3.227 ? . 1_455
H(9) C(13) 3.304 ? . 1_455
H(9) C(14) 2.912 ? . 1_455
H(9) C(21) 3.184 ? . 1_455
H(9) H(6) 3.503 ? . 1_455
H(9) H(17) 2.526 ? . 1_455
H(9) H(18) 3.071 ? . 1_455
H(10) Br(1) 3.359 ? . 2_446
H(10) O(7) 2.777 ? . 1_455
H(10) C(21) 3.569 ? . 1_455
H(10) H(8) 3.393 ? . 1_455
H(10) H(17) 2.765 ? . 1_455
H(11) Br(1) 3.410 ? . 2_446
H(11) O(1) 3.409 ? . 2_546
H(11) O(5) 3.215 ? . 1_455
H(11) C(23) 3.289 ? . 1_456
H(11) H(8) 3.009 ? . 1_455
H(11) H(22) 2.350 ? . 1_456
H(11) H(23) 3.556 ? . 1_456
H(12) Br(1) 3.425 ? . 2_446
H(12) Br(1) 3.108 ? . 2_546
H(12) O(1) 3.306 ? . 2_546
H(12) C(1) 3.306 ? . 2_546
H(12) C(2) 3.424 ? . 2_546
H(12) H(6) 3.099 ? . 2_546
H(13) O(5) 3.144 ? . 2_546
H(13) C(13) 3.182 ? . 2_546
H(13) C(14) 2.977 ? . 2_546
H(13) C(15) 3.495 ? . 2_546
H(13) H(6) 3.188 ? . 2_546
H(13) H(7) 2.992 ? . 2_546
H(14) O(5) 3.146 ? . 2_646
H(14) C(15) 3.569 ? . 2_546
H(14) C(23) 3.210 ? . 2_645
H(14) H(7) 2.734 ? . 2_546
H(14) H(21) 2.370 ? . 2_645
H(14) H(22) 3.258 ? . 2_645
H(15) O(4) 3.048 ? . 2_545
H(15) O(5) 3.404 ? . 2_546
H(15) C(6) 3.343 ? . 2_545
H(15) C(14) 3.571 ? . 2_546
H(15) H(3) 3.040 ? . 2_545
H(15) H(7) 3.220 ? . 2_546
H(15) H(17) 2.978 ? . 1_455
H(15) H(21) 3.547 ? . 2_545
H(15) H(21) 3.296 ? . 2_645
H(16) C(4) 3.470 ? . 2_545
H(16) C(5) 3.344 ? . 2_545
H(16) C(6) 3.260 ? . 2_645
H(16) H(2) 3.502 ? . 2_545
H(16) H(2) 3.257 ? . 2_645
H(16) H(3) 2.427 ? . 2_645
H(16) H(21) 2.905 ? . 2_645
H(17) O(6) 2.357 ? . 1_655
H(17) C(17) 2.931 ? . 1_655
H(17) C(19) 3.502 ? . 1_655
H(17) C(20) 3.537 ? . 1_655
H(17) H(2) 3.312 ? . 2_645
H(17) H(3) 3.120 ? . 2_645
H(17) H(9) 2.526 ? . 1_655
H(17) H(10) 2.765 ? . 1_655
H(17) H(15) 2.978 ? . 1_655
H(18) O(6) 3.381 ? . 1_655
H(18) H(2) 3.467 ? . 2_545
H(18) H(2) 3.283 ? . 2_645
H(18) H(3) 3.517 ? . 2_645
H(18) H(5) 3.366 ? . 1_655
H(18) H(9) 3.071 ? . 1_655
H(19) O(1) 2.702 ? . 2_545
H(19) C(4) 3.003 ? . 2_645
H(19) C(5) 3.177 ? . 2_645
H(19) H(1) 2.631 ? . 2_645
H(19) H(2) 2.970 ? . 2_645
H(20) O(1) 2.595 ? . 2_545
H(20) O(4') 2.902 ? . 1_455
H(20) C(23) 3.238 ? . 1_455
H(20) H(1) 2.834 ? . 2_545
H(20) H(21) 3.218 ? . 1_455
H(20) H(22) 3.570 ? . 1_455
H(20) H(23) 2.513 ? . 1_455
H(21) O(3') 3.343 ? . 1_655
H(21) O(5) 3.381 ? . 1_554
H(21) C(20) 3.215 ? . 2_655
H(21) H(7) 3.184 ? . 1_654
H(21) H(14) 2.370 ? . 2_655
H(21) H(15) 3.547 ? . 2_555
H(21) H(15) 3.296 ? . 2_655
H(21) H(16) 2.905 ? . 2_655
H(21) H(20) 3.218 ? . 1_655
H(22) O(5) 2.861 ? . 1_554
H(22) C(14) 3.545 ? . 1_554
H(22) C(15) 3.460 ? . 1_554
H(22) C(15) 3.542 ? . 1_654
H(22) C(18) 3.312 ? . 1_654
H(22) H(7) 2.725 ? . 1_654
H(22) H(8) 2.688 ? . 1_554
H(22) H(11) 2.350 ? . 1_654
H(22) H(14) 3.258 ? . 2_655
H(22) H(20) 3.570 ? . 1_655
H(19') O(2) 3.492 ? . 1_655
H(19') C(1) 3.420 ? . 1_655
H(19') C(9) 3.161 ? . 1_655
H(19') C(10) 2.830 ? . 1_655
H(19') C(11) 2.959 ? . 1_655
H(19') H(1) 3.513 ? . 2_645
H(19') H(2) 3.210 ? . 2_645
H(19') H(4) 2.682 ? . 1_655
H(19') H(5) 2.825 ? . 1_655
H(20') O(1) 2.982 ? . 2_545
H(20') C(4) 3.153 ? . 2_645
H(20') C(5) 2.966 ? . 2_645
H(20') H(1) 3.306 ? . 2_545
H(20') H(1) 2.853 ? . 2_645
H(20') H(2) 2.508 ? . 2_645
H(20') H(4) 3.122 ? . 1_655
H(23) O(1) 3.246 ? . 2_645
H(23) O(3') 3.011 ? . 1_655
H(23) C(4) 3.336 ? . 2_645
H(23) C(22) 3.393 ? . 1_655
H(23) H(1) 2.597 ? . 2_645
H(23) H(11) 3.556 ? . 1_654
H(23) H(20) 2.513 ? . 1_655

loop_
_geom_torsion_atom_site_label_1
_geom_torsion_atom_site_label_2
_geom_torsion_atom_site_label_3
_geom_torsion_atom_site_label_4
_geom_torsion
_geom_torsion_publ_flag
_geom_torsion_site_symmetry_1
_geom_torsion_site_symmetry_2
_geom_torsion_site_symmetry_3
_geom_torsion_site_symmetry_4
O(3') O(3) C(7) C(6) -102.3(8) ? . . . .
O(3') O(3) C(7) C(8) 93.8(8) ? . . . .
C(7) O(3) O(3') O(4) 117.9(8) ? . . . .
C(7) O(3) O(3') C(22) 163.9(12) ? . . . .
C(7) O(3) O(3') C(22') 178(2) ? . . . .
O(3') O(3) C(22) O(4) 81.3(13) ? . . . .
O(3') O(3) C(22) O(4') 136.8(12) ? . . . .
O(3') O(3) C(22) C(22') -147(4) ? . . . .
C(22) O(3) O(3') O(4) -46.0(9) ? . . . .
C(22) O(3) O(3') C(7) -163.9(12) ? . . . .
C(22) O(3) O(3') C(22') 14(2) ? . . . .
O(3') O(3) C(22') O(4') 114.6(19) ? . . . .
O(3') O(3) C(22') C(22) 23(3) ? . . . .
C(22') O(3) O(3') O(4) -60(2) ? . . . .
C(22') O(3) O(3') C(7) -178(2) ? . . . .
C(22') O(3) O(3') C(22) -14(2) ? . . . .
C(7) O(3) C(22) O(3') -16.6(13) ? . . . .
C(7) O(3) C(22) O(4) 64.8(13) ? . . . .
C(7) O(3) C(22) O(4') 120.3(7) ? . . . .
C(7) O(3) C(22) C(22') -164(4) ? . . . .
C(22) O(3) C(7) O(3') 10.2(8) ? . . . .
C(22) O(3) C(7) C(6) -92.2(9) ? . . . .
C(22) O(3) C(7) C(8) 103.9(8) ? . . . .
C(7) O(3) C(22') O(3') -3(2) ? . . . .
C(7) O(3) C(22') O(4') 112.0(16) ? . . . .
C(7) O(3) C(22') C(22) 20(5) ? . . . .
C(22') O(3) C(7) O(3') 2(2) ? . . . .
C(22') O(3) C(7) C(6) -100(2) ? . . . .
C(22') O(3) C(7) C(8) 96(2) ? . . . .
C(22) O(3) C(22') O(3') -23(3) ? . . . .
C(22) O(3) C(22') O(4') 92(4) ? . . . .
C(22') O(3) C(22) O(3') 147(4) ? . . . .
C(22') O(3) C(22) O(4) -131(4) ? . . . .
C(22') O(3) C(22) O(4') -76(4) ? . . . .
O(3) O(3') O(4) C(22) 67.0(12) ? . . . .
O(3) O(3') O(4) C(23) 14.2(13) ? . . . .
O(3) O(3') C(7) C(6) 103.4(8) ? . . . .
O(3) O(3') C(7) C(8) -114.6(7) ? . . . .
O(3) O(3') C(22) O(4) -116.6(9) ? . . . .
O(3) O(3') C(22) O(4') -45.0(11) ? . . . .
O(3) O(3') C(22) C(22') 13(2) ? . . . .
O(3) O(3') C(22') O(4') -92(2) ? . . . .
O(3) O(3') C(22') C(22) -160(3) ? . . . .
O(4) O(3') C(7) O(3) -87.1(9) ? . . . .
O(4) O(3') C(7) C(6) 16.3(11) ? . . . .
O(4) O(3') C(7) C(8) 158.3(6) ? . . . .
C(7) O(3') O(4) C(22) 124.9(15) ? . . . .
C(7) O(3') O(4) C(23) 72.1(12) ? . . . .
O(4) O(3') C(22) O(3) 116.6(9) ? . . . .
O(4) O(3') C(22) O(4') 71.5(9) ? . . . .
O(4) O(3') C(22) C(22') 129(2) ? . . . .
C(22) O(3') O(4) C(23) -52.8(15) ? . . . .
O(4) O(3') C(22') O(3) 122.9(18) ? . . . .
O(4) O(3') C(22') O(4') 31.3(18) ? . . . .
O(4) O(3') C(22') C(22) -37.0(17) ? . . . .
C(22') O(3') O(4) C(22) 32.9(19) ? . . . .
C(22') O(3') O(4) C(23) -20(2) ? . . . .
C(7) O(3') C(22) O(3) 18.8(13) ? . . . .
C(7) O(3') C(22) O(4) -97.8(17) ? . . . .
C(7) O(3') C(22) O(4') -26(2) ? . . . .
C(7) O(3') C(22) C(22') 32(2) ? . . . .
C(22) O(3') C(7) O(3) -23.0(17) ? . . . .
C(22) O(3') C(7) C(6) 80.4(19) ? . . . .
C(22) O(3') C(7) C(8) -137.6(18) ? . . . .
C(7) O(3') C(22') O(3) 1.7(18) ? . . . .
C(7) O(3') C(22') O(4') -90(2) ? . . . .
C(7) O(3') C(22') C(22) -158(2) ? . . . .
C(22') O(3') C(7) O(3) -1.3(14) ? . . . .
C(22') O(3') C(7) C(6) 102.1(15) ? . . . .
C(22') O(3') C(7) C(8) -115.9(14) ? . . . .
C(22) O(3') C(22') O(3) 160(3) ? . . . .
C(22) O(3') C(22') O(4') 68(2) ? . . . .
C(22') O(3') C(22) O(3) -13(2) ? . . . .
C(22') O(3') C(22) O(4) -129(2) ? . . . .
C(22') O(3') C(22) O(4') -58(2) ? . . . .
O(3') O(4) C(22) O(3) -59.8(11) ? . . . .
O(3') O(4) C(22) O(4') -114.6(12) ? . . . .
O(3') O(4) C(22) C(22') -83(3) ? . . . .
O(3') O(4) C(23) O(4') -7.0(10) ? . . . .
C(22) O(4) C(23) O(4') -34.7(7) ? . . . .
C(23) O(4) C(22) O(3) 81.9(11) ? . . . .
C(23) O(4) C(22) O(3') 141.7(11) ? . . . .
C(23) O(4) C(22) O(4') 27.1(6) ? . . . .
C(23) O(4) C(22) C(22') 58(3) ? . . . .
C(22) O(4') C(22') O(3) -134(3) ? . . . .
C(22) O(4') C(22') O(3') -48.9(15) ? . . . .
C(22') O(4') C(22) O(3) 26(2) ? . . . .
C(22') O(4') C(22) O(3') 67(2) ? . . . .
C(22') O(4') C(22) O(4) 154(2) ? . . . .
C(22) O(4') C(23) O(4) 22.4(5) ? . . . .
C(23) O(4') C(22) O(3) -156.4(7) ? . . . .
C(23) O(4') C(22) O(3') -115.3(13) ? . . . .
C(23) O(4') C(22) O(4) -28.1(6) ? . . . .
C(23) O(4') C(22) C(22') 178(2) ? . . . .
C(22') O(4') C(23) O(4) 23.5(13) ? . . . .
C(23) O(4') C(22') O(3) -136.4(15) ? . . . .
C(23) O(4') C(22') O(3') -51(2) ? . . . .
C(23) O(4') C(22') C(22) -2(2) ? . . . .
C(17) O(6) C(19) O(7) 11.8(3) ? . . . .
C(17) O(6) C(19) C(20) 131.0(3) ? . . . .
C(17) O(6) C(19) C(21) -105.6(3) ? . . . .
C(19) O(6) C(17) C(12) 94.0(3) ? . . . .
C(19) O(6) C(17) C(16) -30.1(3) ? . . . .
C(16) O(7) C(19) O(6) 12.9(3) ? . . . .
C(16) O(7) C(19) C(20) -104.2(3) ? . . . .
C(16) O(7) C(19) C(21) 131.4(3) ? . . . .
C(19) O(7) C(16) C(15) -149.5(3) ? . . . .
C(19) O(7) C(16) C(17) -30.4(3) ? . . . .
C(19) O(7) C(16) C(18) 88.6(3) ? . . . .
Br(1) C(1) C(2) O(1) 1.5(5) ? . . . .
Br(1) C(1) C(2) C(3) -179.3(2) ? . . . .
Br(1) C(1) C(10) C(9) -175.6(2) ? . . . .
Br(1) C(1) C(10) C(11) 1.4(5) ? . . . .
C(2) C(1) C(10) C(9) 3.1(5) ? . . . .
C(2) C(1) C(10) C(11) -179.9(3) ? . . . .
C(10) C(1) C(2) O(1) -177.3(4) ? . . . .
C(10) C(1) C(2) C(3) 1.9(5) ? . . . .
O(1) C(2) C(3) C(4) -3.7(6) ? . . . .
O(1) C(2) C(3) C(8) 174.7(4) ? . . . .
C(1) C(2) C(3) C(4) 177.1(3) ? . . . .
C(1) C(2) C(3) C(8) -4.5(5) ? . . . .
C(2) C(3) C(4) C(5) 177.7(4) ? . . . .
C(2) C(3) C(8) C(7) -174.3(4) ? . . . .
C(2) C(3) C(8) C(9) 1.9(5) ? . . . .
C(4) C(3) C(8) C(7) 4.0(6) ? . . . .
C(4) C(3) C(8) C(9) -179.8(3) ? . . . .
C(8) C(3) C(4) C(5) -0.7(6) ? . . . .
C(3) C(4) C(5) C(6) -1.9(7) ? . . . .
C(4) C(5) C(6) C(7) 1.1(8) ? . . . .
C(5) C(6) C(7) O(3) -162.1(5) ? . . . .
C(5) C(6) C(7) O(3') 141.7(6) ? . . . .
C(5) C(6) C(7) C(8) 2.4(8) ? . . . .
O(3) C(7) C(8) C(3) 158.5(6) ? . . . .
O(3) C(7) C(8) C(9) -17.7(9) ? . . . .
O(3') C(7) C(8) C(3) -144.9(5) ? . . . .
O(3') C(7) C(8) C(9) 38.9(7) ? . . . .
C(6) C(7) C(8) C(3) -4.8(7) ? . . . .
C(6) C(7) C(8) C(9) 179.0(4) ? . . . .
C(3) C(8) C(9) O(2) -175.9(4) ? . . . .
C(3) C(8) C(9) C(10) 3.1(5) ? . . . .
C(7) C(8) C(9) O(2) 0.2(5) ? . . . .
C(7) C(8) C(9) C(10) 179.2(4) ? . . . .
O(2) C(9) C(10) C(1) 173.4(3) ? . . . .
O(2) C(9) C(10) C(11) -3.9(5) ? . . . .
C(8) C(9) C(10) C(1) -5.7(5) ? . . . .
C(8) C(9) C(10) C(11) 177.0(3) ? . . . .
C(1) C(10) C(11) C(12) -85.1(5) ? . . . .
C(9) C(10) C(11) C(12) 92.1(4) ? . . . .
C(10) C(11) C(12) C(13) -0.2(6) ? . . . .
C(10) C(11) C(12) C(17) -179.0(3) ? . . . .
C(11) C(12) C(13) C(14) -179.8(3) ? . . . .
C(11) C(12) C(17) O(6) 57.1(3) ? . . . .
C(11) C(12) C(17) C(16) 173.4(3) ? . . . .
C(13) C(12) C(17) O(6) -121.7(3) ? . . . .
C(13) C(12) C(17) C(16) -5.3(5) ? . . . .
C(17) C(12) C(13) C(14) -1.1(6) ? . . . .
C(12) C(13) C(14) O(5) 165.4(4) ? . . . .
C(12) C(13) C(14) C(15) -17.7(5) ? . . . .
O(5) C(14) C(15) C(16) -141.6(3) ? . . . .
C(13) C(14) C(15) C(16) 41.5(4) ? . . . .
C(14) C(15) C(16) O(7) 63.4(4) ? . . . .
C(14) C(15) C(16) C(17) -47.1(4) ? . . . .
C(14) C(15) C(16) C(18) -173.8(3) ? . . . .
O(7) C(16) C(17) O(6) 36.2(3) ? . . . .
O(7) C(16) C(17) C(12) -84.6(3) ? . . . .
C(15) C(16) C(17) O(6) 150.4(3) ? . . . .
C(15) C(16) C(17) C(12) 29.7(4) ? . . . .
C(18) C(16) C(17) O(6) -83.3(3) ? . . . .
C(18) C(16) C(17) C(12) 156.0(3) ? . . . .
O(3) C(22) C(22') O(3') 28(3) ? . . . .
O(3) C(22) C(22') O(4') -94(4) ? . . . .
O(3') C(22) C(22') O(3) -28(3) ? . . . .
O(3') C(22) C(22') O(4') -122.5(17) ? . . . .
O(4) C(22) C(22') O(3) 62(4) ? . . . .
O(4) C(22) C(22') O(3') 90(2) ? . . . .
O(4) C(22) C(22') O(4') -33(3) ? . . . .
O(4') C(22) C(22') O(3) 94(4) ? . . . .
O(4') C(22) C(22') O(3') 122.5(17) ? . . . .
